data_9001890
loop_
_publ_author_name
'Hoffmann, C.'
'Armbruster, T.'
'Giester, G.'

_publ_section_title
;
 The acentric structure (P3) of bechererite, Zn7Cu(OH)13[SiO(OH)3SO4]
 Note U(1,2) for Zn2, Zn21, and O1 changed to match symmetry constraints.
;
_journal_name_full 'American Mineralogist'
_journal_page_first 1014
_journal_page_last 1018
_journal_volume 82
_journal_year 1997
_chemical_formula_sum 'H12 O23 S Si Zn8'
_chemical_name_mineral Bechererite
_space_group_IT_number 143
_symmetry_space_group_name_Hall 'P 3'
_symmetry_space_group_name_H-M 'P 3'
_cell_angle_alpha 90
_cell_angle_beta 90
_cell_angle_gamma 120
_cell_length_a 8.319
_cell_length_b 8.319
_cell_length_c 7.377
_cell_formula_units_Z 1
_cell_volume 442.133
_database_code_amcsd 0001950
_exptl_crystal_density_diffrn 3.618
_cod_original_formula_sum 'Zn8 S Si H12 O23'
_cod_database_code 9001890

loop_
_space_group_symop_operation_xyz
x,y,z
-y,x-y,z
-x+y,-x,z

loop_
_atom_site_aniso_label
_atom_site_aniso_U_11
_atom_site_aniso_U_22
_atom_site_aniso_U_33
_atom_site_aniso_U_12
_atom_site_aniso_U_13
_atom_site_aniso_U_23
Zn1 0.01130 0.01250 0.02930 0.00760 -0.00070 -0.00140
Zn11 0.00960 0.01170 0.02930 0.00540 -0.00170 -0.00140
Zn2 0.01810 0.01810 0.02000 0.00905 0.00000 0.00000
Zn21 0.01330 0.01330 0.02000 0.00665 0.00000 0.00000
S 0.01600 0.01600 0.01800 0.00800 0.00000 0.00000
Si 0.01200 0.01200 0.01700 0.00600 0.00000 0.00000
O1 0.02700 0.02700 0.01300 0.01350 0.00000 0.00000
O11 0.02000 0.02000 0.02800 0.01000 0.00000 0.00000
O2 0.02800 0.03900 0.02000 0.02400 -0.00500 -0.00400
O21 0.03500 0.06500 0.03500 0.02600 -0.00200 -0.01200
O4 0.01300 0.02600 0.02300 0.00800 -0.00300 -0.00900
O41 0.01700 0.01500 0.02600 0.01100 0.00400 0.00600
O5 0.01200 0.01800 0.02100 0.00800 0.00200 -0.00400
O51 0.01400 0.01500 0.01900 0.01000 0.00000 0.00300

loop_
_atom_site_label
_atom_site_fract_x
_atom_site_fract_y
_atom_site_fract_z
_atom_site_U_iso_or_equiv
Zn1 0.13260 0.41360 0.99970 ?
Zn11 0.86280 0.57340 0.00070 ?
Zn2 0.00000 0.00000 0.24690 ?
Zn21 0.00000 0.00000 0.75710 ?
S 0.33333 0.66667 0.59020 ?
Si 0.66667 0.33333 0.39260 ?
H4 0.87700 0.24800 0.21200 0.03002
H41 0.05000 0.74800 0.72900 0.03002
H5 0.34700 0.50000 0.24500 0.03002
H51 0.63000 0.58700 0.76400 0.03002
O1 0.33333 0.66667 0.79000 ?
O11 0.66667 0.33333 0.16300 ?
O2 0.17100 0.67560 0.52300 ?
O21 0.85360 0.33400 0.47800 ?
O4 0.94350 0.18670 0.16800 ?
O41 0.05230 0.80450 0.83900 ?
O5 0.37520 0.48260 0.12600 ?
O51 0.62880 0.52840 0.87300 ?
O3 0.05100 0.06000 0.50100 0.01900

loop_
_cod_related_entry_id
_cod_related_entry_database
_cod_related_entry_code
1 AMCSD 0001950
